data_7202771
loop_
_publ_author_name
'Kumar, D. Krishna'
'Das, Amitava'
'Dastidar, Parthasarathi'

_publ_section_title
;
 Supramolecular structural diversities in the metal?organic frameworks
 derived from pyridylamide ligands: studying the effects of ligating
 topologies, hydrogen bonding backbone of the ligands and counter
 anions
;
_journal_issue 7
_journal_name_full CrystEngComm
_journal_page_first 548
_journal_paper_doi 10.1039/b701782k
_journal_volume 9
_journal_year 2007
_chemical_formula_sum 'C11 H9 Cd0.5 N4 O4'
_chemical_formula_weight 317.42
_chemical_name_systematic
;
?
;
_space_group_IT_number 2
_symmetry_cell_setting triclinic
_symmetry_space_group_name_Hall '-P 1'
_symmetry_space_group_name_H-M 'P -1'
_atom_sites_solution_hydrogens geom
_atom_sites_solution_primary direct
_atom_sites_solution_secondary difmap
_audit_creation_method SHELXL-97
_cell_angle_alpha 93.223(2)
_cell_angle_beta 98.037(2)
_cell_angle_gamma 112.535(2)
_cell_formula_units_Z 2
_cell_length_a 7.8782(10)
_cell_length_b 8.2339(10)
_cell_length_c 9.8945(12)
_cell_measurement_temperature 100(2)
_cell_volume 582.76(12)
_computing_cell_refinement 'BRUKER AXS SMART 3'
_computing_data_collection 'BRUKER AXS SMART 3'
_computing_data_reduction 'BRUKER AXS SAINT'
_computing_molecular_graphics 'BRUKER SHELXLTL'
_computing_publication_material 'MERCURY 1.4'
_computing_structure_refinement 'SHELXL-97 (Sheldrick, 1997)'
_computing_structure_solution 'SHELXS-97 (Sheldrick, 1990)'
_diffrn_ambient_temperature 100(2)
_diffrn_detector_area_resol_mean 0.3
_diffrn_measured_fraction_theta_full 0.874
_diffrn_measured_fraction_theta_max 0.874
_diffrn_measurement_device_type 'BRUKER SMART CCD AREA DETECTOR'
_diffrn_measurement_method 'PHI-OMEGA SCAN'
_diffrn_radiation_monochromator graphite
_diffrn_radiation_source 'fine-focus sealed tube'
_diffrn_radiation_type MoK\a
_diffrn_radiation_wavelength 0.71073
_diffrn_reflns_av_R_equivalents 0.0131
_diffrn_reflns_av_sigmaI/netI 0.0264
_diffrn_reflns_limit_h_max 7
_diffrn_reflns_limit_h_min -10
_diffrn_reflns_limit_k_max 10
_diffrn_reflns_limit_k_min -10
_diffrn_reflns_limit_l_max 11
_diffrn_reflns_limit_l_min -12
_diffrn_reflns_number 3373
_diffrn_reflns_theta_full 28.22
_diffrn_reflns_theta_max 28.22
_diffrn_reflns_theta_min 2.09
_exptl_absorpt_coefficient_mu 1.006
_exptl_absorpt_correction_T_max 0.8888
_exptl_absorpt_correction_T_min 0.6891
_exptl_absorpt_correction_type multi-scan
_exptl_absorpt_process_details SADABS
_exptl_crystal_colour PALE-YELLOW
_exptl_crystal_density_diffrn 1.809
_exptl_crystal_density_method 'not measured'
_exptl_crystal_description BLOCK
_exptl_crystal_F_000 318
_exptl_crystal_size_max 0.40
_exptl_crystal_size_mid 0.28
_exptl_crystal_size_min 0.12
_refine_diff_density_max 0.837
_refine_diff_density_min -1.309
_refine_diff_density_rms 0.104
_refine_ls_extinction_method none
_refine_ls_goodness_of_fit_ref 1.151
_refine_ls_hydrogen_treatment mixed
_refine_ls_matrix_type full
_refine_ls_number_parameters 214
_refine_ls_number_reflns 2510
_refine_ls_number_restraints 0
_refine_ls_restrained_S_all 1.151
_refine_ls_R_factor_all 0.0306
_refine_ls_R_factor_gt 0.0304
_refine_ls_shift/su_max 0.000
_refine_ls_shift/su_mean 0.000
_refine_ls_structure_factor_coef Fsqd
_refine_ls_weighting_details 'calc w=1/[\s^2^(Fo^2^)+(0.0557P)^2^+0.1794P] where P=(Fo^2^+2Fc^2^)/3'
_refine_ls_weighting_scheme calc
_refine_ls_wR_factor_gt 0.0807
_refine_ls_wR_factor_ref 0.0810
_reflns_number_gt 2493
_reflns_number_total 2510
_reflns_threshold_expression >2sigma(I)
_cod_data_source_file b701782k.txt
_cod_data_source_block kkb356hm
_cod_depositor_comments
;
The following automatic conversions were performed:
'_symmetry_cell_setting' value 'TRICLINIC' changed to 'triclinic'
according to '/home/saulius/struct/CIF-dictionaries/cif_core.dic'
dictionary named 'cif_core.dic' version 2.4.1 from
2010-06-29.

'_exptl_absorpt_correction_type' value 'MULTI-SCAN' changed
to 'multi-scan' according to
'/home/saulius/struct/CIF-dictionaries/cif_core.dic' dictionary named
'cif_core.dic' version 2.4.1 from 2010-06-29.

Automatic conversion script
Id: cif_fix_enum 1527 2010-12-29 10:47:43Z saulius 
;
_cod_original_formula_sum 'C11 H9 Cd0.50 N4 O4'
_cod_database_code 7202771

loop_
_symmetry_equiv_pos_as_xyz
'x, y, z'
'-x, -y, -z'

loop_
_atom_site_label
_atom_site_type_symbol
_atom_site_fract_x
_atom_site_fract_y
_atom_site_fract_z
_atom_site_U_iso_or_equiv
_atom_site_adp_type
_atom_site_occupancy
_atom_site_symmetry_multiplicity
_atom_site_calc_flag
_atom_site_refinement_flags
_atom_site_disorder_assembly
_atom_site_disorder_group
Cd1 Cd 0.5000 0.5000 1.0000 0.02855(10) Uani 1 2 d S . .
N1 N 0.4433(3) 0.3269(3) 0.78438(19) 0.0328(4) Uani 1 1 d . . .
C2 C 0.4582(4) 0.1709(3) 0.7719(2) 0.0360(5) Uani 1 1 d . . .
C3 C 0.3977(4) 0.0610(3) 0.6490(3) 0.0396(5) Uani 1 1 d . . .
C4 C 0.3186(4) 0.1130(3) 0.5359(3) 0.0383(5) Uani 1 1 d . . .
C5 C 0.3052(3) 0.2774(3) 0.5463(2) 0.0294(4) Uani 1 1 d . . .
C6 C 0.3719(3) 0.3815(3) 0.6731(2) 0.0308(4) Uani 1 1 d . . .
N7 N 0.2204(3) 0.3245(3) 0.4301(2) 0.0344(4) Uani 1 1 d . . .
C8 C 0.1896(3) 0.4752(3) 0.4179(2) 0.0304(4) Uani 1 1 d . . .
O9 O 0.2531(3) 0.6045(2) 0.50375(19) 0.0401(4) Uani 1 1 d . . .
C10 C 0.0590(3) 0.4699(3) 0.2897(2) 0.0293(4) Uani 1 1 d . . .
C11 C -0.0819(4) 0.3138(3) 0.2233(3) 0.0367(5) Uani 1 1 d . . .
C12 C -0.2181(4) 0.3226(3) 0.1244(3) 0.0377(5) Uani 1 1 d . . .
N13 N -0.2190(3) 0.4754(3) 0.0848(2) 0.0334(4) Uani 1 1 d . . .
C14 C -0.0739(3) 0.6252(3) 0.1415(3) 0.0362(5) Uani 1 1 d . . .
C15 C 0.0642(3) 0.6276(3) 0.2446(3) 0.0338(4) Uani 1 1 d . . .
O16 O 0.3232(4) 0.2933(3) 1.1341(2) 0.0548(5) Uani 1 1 d . . .
N17 N 0.2628(3) 0.1280(3) 1.1211(2) 0.0362(4) Uani 1 1 d . . .
O18 O 0.1652(4) 0.0486(3) 1.2031(2) 0.0556(6) Uani 1 1 d . . .
O19 O 0.3064(6) 0.0524(4) 1.0323(4) 0.0992(13) Uani 1 1 d . . .
H2 H 0.505(5) 0.141(4) 0.851(4) 0.039(8) Uiso 1 1 d . . .
H3 H 0.418(5) -0.039(5) 0.647(4) 0.044(9) Uiso 1 1 d . . .
H4 H 0.284(4) 0.047(4) 0.446(3) 0.037(8) Uiso 1 1 d . . .
H6 H 0.370(4) 0.498(4) 0.678(3) 0.040(8) Uiso 1 1 d . . .
H7 H 0.202(5) 0.264(5) 0.361(4) 0.043(9) Uiso 1 1 d . . .
H11 H -0.090(5) 0.208(5) 0.245(4) 0.045(9) Uiso 1 1 d . . .
H12 H -0.314(5) 0.224(5) 0.086(4) 0.044(8) Uiso 1 1 d . . .
H14 H -0.075(4) 0.734(4) 0.117(3) 0.037(7) Uiso 1 1 d . . .
H15 H 0.162(6) 0.725(5) 0.289(4) 0.055(10) Uiso 1 1 d . . .

loop_
_atom_site_aniso_label
_atom_site_aniso_U_11
_atom_site_aniso_U_22
_atom_site_aniso_U_33
_atom_site_aniso_U_23
_atom_site_aniso_U_13
_atom_site_aniso_U_12
Cd1 0.03312(15) 0.03143(14) 0.02113(14) 0.00022(8) -0.00016(9) 0.01487(10)
N1 0.0401(10) 0.0338(9) 0.0240(9) -0.0003(7) 0.0012(8) 0.0160(8)
C2 0.0443(13) 0.0398(12) 0.0281(11) 0.0058(9) 0.0042(9) 0.0217(10)
C3 0.0536(14) 0.0355(11) 0.0359(12) 0.0018(9) 0.0083(11) 0.0247(11)
C4 0.0506(14) 0.0362(11) 0.0289(11) -0.0042(9) 0.0027(10) 0.0207(10)
C5 0.0321(10) 0.0341(10) 0.0230(10) 0.0003(8) 0.0041(8) 0.0148(8)
C6 0.0367(11) 0.0311(10) 0.0247(10) -0.0005(8) 0.0029(8) 0.0148(8)
N7 0.0452(11) 0.0386(10) 0.0212(9) -0.0047(7) -0.0009(8) 0.0220(9)
C8 0.0310(10) 0.0352(10) 0.0249(10) 0.0024(8) 0.0040(8) 0.0136(8)
O9 0.0490(10) 0.0354(8) 0.0315(8) -0.0047(7) -0.0053(7) 0.0172(7)
C10 0.0297(10) 0.0349(10) 0.0243(9) 0.0008(8) 0.0041(8) 0.0146(8)
C11 0.0405(12) 0.0296(11) 0.0376(12) -0.0016(9) -0.0025(10) 0.0150(9)
C12 0.0388(12) 0.0325(11) 0.0378(12) -0.0061(9) -0.0051(10) 0.0153(10)
N13 0.0362(10) 0.0368(10) 0.0285(9) 0.0002(7) 0.0004(8) 0.0181(8)
C14 0.0365(11) 0.0341(11) 0.0376(12) 0.0087(9) 0.0042(10) 0.0139(9)
C15 0.0303(10) 0.0319(10) 0.0345(11) 0.0027(9) 0.0025(9) 0.0084(9)
O16 0.0782(15) 0.0330(9) 0.0480(11) 0.0056(8) 0.0218(11) 0.0125(9)
N17 0.0501(12) 0.0335(9) 0.0283(9) 0.0022(7) 0.0057(8) 0.0205(9)
O18 0.0809(16) 0.0345(9) 0.0425(11) 0.0075(8) 0.0200(11) 0.0095(10)
O19 0.164(4) 0.0653(17) 0.086(2) -0.0041(15) 0.069(2) 0.050(2)

loop_
_atom_type_symbol
_atom_type_description
_atom_type_scat_dispersion_real
_atom_type_scat_dispersion_imag
_atom_type_scat_source
C C 0.0033 0.0016 'International Tables Vol C Tables 4.2.6.8 and 6.1.1.4'
H H 0.0000 0.0000 'International Tables Vol C Tables 4.2.6.8 and 6.1.1.4'
Cd Cd -0.8075 1.2024 'International Tables Vol C Tables 4.2.6.8 and 6.1.1.4'
N N 0.0061 0.0033 'International Tables Vol C Tables 4.2.6.8 and 6.1.1.4'
O O 0.0106 0.0060 'International Tables Vol C Tables 4.2.6.8 and 6.1.1.4'

loop_
_geom_angle_atom_site_label_1
_geom_angle_atom_site_label_2
_geom_angle_atom_site_label_3
_geom_angle
_geom_angle_site_symmetry_1
_geom_angle_site_symmetry_3
_geom_angle_publ_flag
N13 Cd1 N13 179.999(1) 1_656 2_566 ?
N13 Cd1 O16 85.41(8) 1_656 2_667 ?
N13 Cd1 O16 94.59(8) 2_566 2_667 ?
N13 Cd1 O16 94.59(8) 1_656 . ?
N13 Cd1 O16 85.41(8) 2_566 . ?
O16 Cd1 O16 180.0 2_667 . ?
N13 Cd1 N1 95.76(7) 1_656 . ?
N13 Cd1 N1 84.24(7) 2_566 . ?
O16 Cd1 N1 76.99(7) 2_667 . ?
O16 Cd1 N1 103.01(7) . . ?
N13 Cd1 N1 84.24(7) 1_656 2_667 ?
N13 Cd1 N1 95.76(7) 2_566 2_667 ?
O16 Cd1 N1 103.01(7) 2_667 2_667 ?
O16 Cd1 N1 76.99(7) . 2_667 ?
N1 Cd1 N1 180.00(11) . 2_667 ?
C2 N1 C6 119.1(2) . . ?
C2 N1 Cd1 123.31(16) . . ?
C6 N1 Cd1 117.08(15) . . ?
N1 C2 C3 122.1(2) . . ?
N1 C2 H2 115(2) . . ?
C3 C2 H2 123(2) . . ?
C4 C3 C2 119.2(2) . . ?
C4 C3 H3 123(2) . . ?
C2 C3 H3 117(2) . . ?
C3 C4 C5 119.6(2) . . ?
C3 C4 H4 122.8(19) . . ?
C5 C4 H4 117.2(19) . . ?
C6 C5 C4 117.8(2) . . ?
C6 C5 N7 124.1(2) . . ?
C4 C5 N7 118.0(2) . . ?
N1 C6 C5 122.2(2) . . ?
N1 C6 H6 120(2) . . ?
C5 C6 H6 118(2) . . ?
C8 N7 C5 127.9(2) . . ?
C8 N7 H7 115(3) . . ?
C5 N7 H7 116(3) . . ?
O9 C8 N7 124.8(2) . . ?
O9 C8 C10 120.3(2) . . ?
N7 C8 C10 114.88(19) . . ?
C15 C10 C11 117.9(2) . . ?
C15 C10 C8 119.2(2) . . ?
C11 C10 C8 122.5(2) . . ?
C12 C11 C10 119.0(2) . . ?
C12 C11 H11 119(2) . . ?
C10 C11 H11 122(2) . . ?
N13 C12 C11 123.3(2) . . ?
N13 C12 H12 117(2) . . ?
C11 C12 H12 119(2) . . ?
C12 N13 C14 117.3(2) . . ?
C12 N13 Cd1 120.79(17) . 1_454 ?
C14 N13 Cd1 117.12(16) . 1_454 ?
N13 C14 C15 122.7(2) . . ?
N13 C14 H14 117.9(19) . . ?
C15 C14 H14 119(2) . . ?
C14 C15 C10 119.5(2) . . ?
C14 C15 H15 126(2) . . ?
C10 C15 H15 114(2) . . ?
N17 O16 Cd1 130.83(17) . . ?
O19 N17 O18 122.5(3) . . ?
O19 N17 O16 119.2(3) . . ?
O18 N17 O16 118.2(2) . . ?

loop_
_geom_bond_atom_site_label_1
_geom_bond_atom_site_label_2
_geom_bond_distance
_geom_bond_site_symmetry_2
_geom_bond_publ_flag
Cd1 N13 2.343(2) 1_656 ?
Cd1 N13 2.343(2) 2_566 ?
Cd1 O16 2.356(2) 2_667 ?
Cd1 O16 2.356(2) . ?
Cd1 N1 2.3844(19) . ?
Cd1 N1 2.3844(19) 2_667 ?
N1 C2 1.335(3) . ?
N1 C6 1.344(3) . ?
C2 C3 1.382(3) . ?
C2 H2 0.91(4) . ?
C3 C4 1.373(4) . ?
C3 H3 0.90(4) . ?
C4 C5 1.397(3) . ?
C4 H4 0.97(3) . ?
C5 C6 1.391(3) . ?
C5 N7 1.397(3) . ?
C6 H6 0.96(3) . ?
N7 C8 1.361(3) . ?
N7 H7 0.78(4) . ?
C8 O9 1.215(3) . ?
C8 C10 1.504(3) . ?
C10 C15 1.384(3) . ?
C10 C11 1.387(3) . ?
C11 C12 1.374(4) . ?
C11 H11 0.89(4) . ?
C12 N13 1.341(3) . ?
C12 H12 0.89(4) . ?
N13 C14 1.344(3) . ?
N13 Cd1 2.343(2) 1_454 ?
C14 C15 1.377(3) . ?
C14 H14 0.95(3) . ?
C15 H15 0.91(4) . ?
O16 N17 1.249(3) . ?
N17 O19 1.210(3) . ?
N17 O18 1.236(3) . ?

loop_
_geom_hbond_atom_site_label_D
_geom_hbond_atom_site_label_H
_geom_hbond_atom_site_label_A
_geom_hbond_distance_DH
_geom_hbond_distance_HA
_geom_hbond_distance_DA
_geom_hbond_angle_DHA
_geom_hbond_site_symmetry_A
N7 H7 O16 0.78(4) 2.55(4) 3.168(3) 137(3) 1_554
N7 H7 O18 0.78(4) 2.20(4) 2.965(3) 165(3) 1_554
C4 H4 O18 0.97(3) 2.45(3) 3.284(3) 144(3) 1_554
C12 H12 O19 0.89(4) 2.52(4) 3.153(4) 128(3) 2_556
C14 H14 O18 0.95(3) 2.56(3) 3.237(3) 128(2) 1_564
